data_8103177
loop_
_publ_author_name
'Kwang Ha'

_publ_section_title
;
 Crystal structure of bis(acridinium)tetrachloromanganate(II),
 [(C13H10N)2][MnCl4]
;
_journal_issue 3
_journal_name_full 'Zeitschrift f\"ur Kristallographie - New Crystal Structures'
_journal_page_first 309
_journal_volume 226
_journal_year 2011
_chemical_formula_moiety '2(C13 H10 N), Cl4 Mn'
_chemical_formula_sum 'C26 H20 Cl4 Mn N2'
_chemical_formula_weight 557.18
_chemical_name_systematic
; 
Bis(acridinium) tetrachloromanganate(II)
;
_space_group_IT_number 15
_symmetry_cell_setting monoclinic
_symmetry_space_group_name_Hall '-C 2yc'
_symmetry_space_group_name_H-M 'C 1 2/c 1'
_atom_sites_solution_hydrogens geom
_atom_sites_solution_primary direct
_atom_sites_solution_secondary difmap
_audit_creation_method SHELXL-97
_cell_angle_alpha 90.00
_cell_angle_beta 92.553(2)
_cell_angle_gamma 90.00
_cell_formula_units_Z 4
_cell_length_a 12.8384(12)
_cell_length_b 10.2435(9)
_cell_length_c 18.7304(19)
_cell_measurement_reflns_used 1387
_cell_measurement_temperature 200(2)
_cell_measurement_theta_max 23.60
_cell_measurement_theta_min 2.18
_cell_volume 2460.8(4)
_computing_cell_refinement 'SAINT (Bruker, 2000)'
_computing_data_collection 'SMART (Bruker, 2000)'
_computing_data_reduction 'SAINT (Bruker, 2000)'
_computing_molecular_graphics 'ORTEP-III (Farrugia, 1997)'
_computing_publication_material SHELXL97
_computing_structure_refinement 'SHELXL-97 (Sheldrick, 1997)'
_computing_structure_solution 'SHELXS-97 (Sheldrick, 1997)'
_diffrn_ambient_temperature 200(2)
_diffrn_measured_fraction_theta_full 0.996
_diffrn_measured_fraction_theta_max 0.996
_diffrn_measurement_device_type 'Bruker SMART 1000 CCD'
_diffrn_measurement_method '\f and \w scans'
_diffrn_radiation_monochromator graphite
_diffrn_radiation_source 'fine-focus sealed tube'
_diffrn_radiation_type MoK\a
_diffrn_radiation_wavelength 0.71073
_diffrn_reflns_av_R_equivalents 0.0955
_diffrn_reflns_av_sigmaI/netI 0.1281
_diffrn_reflns_limit_h_max 15
_diffrn_reflns_limit_h_min -17
_diffrn_reflns_limit_k_max 13
_diffrn_reflns_limit_k_min -7
_diffrn_reflns_limit_l_max 24
_diffrn_reflns_limit_l_min -22
_diffrn_reflns_number 8973
_diffrn_reflns_theta_full 28.29
_diffrn_reflns_theta_max 28.29
_diffrn_reflns_theta_min 2.18
_diffrn_standards_decay_% 0
_diffrn_standards_interval_count 0
_diffrn_standards_interval_time 0
_diffrn_standards_number 0
_exptl_absorpt_coefficient_mu 0.989
_exptl_absorpt_correction_T_max 1.000
_exptl_absorpt_correction_T_min 0.856
_exptl_absorpt_correction_type multi-scan
_exptl_absorpt_process_details SADABS
_exptl_crystal_colour yellow
_exptl_crystal_density_diffrn 1.504
_exptl_crystal_density_method 'not measured'
_exptl_crystal_description block
_exptl_crystal_F_000 1132
_exptl_crystal_size_max 0.22
_exptl_crystal_size_mid 0.12
_exptl_crystal_size_min 0.09
_refine_diff_density_max 0.514
_refine_diff_density_min -0.555
_refine_diff_density_rms 0.100
_refine_ls_extinction_method none
_refine_ls_goodness_of_fit_ref 0.929
_refine_ls_hydrogen_treatment constr
_refine_ls_matrix_type full
_refine_ls_number_parameters 150
_refine_ls_number_reflns 3042
_refine_ls_number_restraints 0
_refine_ls_restrained_S_all 0.929
_refine_ls_R_factor_all 0.1514
_refine_ls_R_factor_gt 0.0548
_refine_ls_shift/su_max 0.000
_refine_ls_shift/su_mean 0.000
_refine_ls_structure_factor_coef Fsqd
_refine_ls_weighting_details 'calc w=1/[\s^2^(Fo^2^)+(0.0451P)^2^+0.0000P] where P=(Fo^2^+2Fc^2^)/3'
_refine_ls_weighting_scheme calc
_refine_ls_wR_factor_gt 0.0992
_refine_ls_wR_factor_ref 0.1390
_reflns_number_gt 1401
_reflns_number_total 3042
_reflns_threshold_expression >2sigma(I)
_cod_data_source_file 1267-3455.cff
_cod_data_source_block mncl4
_cod_depositor_comments
;
The following automatic conversions were performed:

'_symmetry_cell_setting' value 'Monoclinic' changed to 'monoclinic'
according to /home/saulius/struct/CIF-dictionaries/cif_core.dic
dictionary named 'cif_core.dic' version 2.4.1 from
2010-06-29.

'_exptl_absorpt_correction_type' value 'Multi-scan'
changed to 'multi-scan' according to
/home/saulius/struct/CIF-dictionaries/cif_core.dic dictionary named
'cif_core.dic' version 2.4.1 from 2010-06-29.

Automatic conversion script
Id: cif_fix_values 1715 2011-07-08 13:25:40Z adriana 
;
_cod_original_sg_symbol_H-M 'C 2/c'
_cod_database_code 8103177

loop_
_symmetry_equiv_pos_as_xyz
'x, y, z'
'-x, y, -z+1/2'
'x+1/2, y+1/2, z'
'-x+1/2, y+1/2, -z+1/2'
'-x, -y, -z'
'x, -y, z-1/2'
'-x+1/2, -y+1/2, -z'
'x+1/2, -y+1/2, z-1/2'

loop_
_atom_site_label
_atom_site_type_symbol
_atom_site_fract_x
_atom_site_fract_y
_atom_site_fract_z
_atom_site_U_iso_or_equiv
_atom_site_adp_type
_atom_site_occupancy
_atom_site_symmetry_multiplicity
_atom_site_calc_flag
_atom_site_refinement_flags
Mn1 Mn 0.0000 0.18329(9) 0.2500 0.0340(3) Uani 1 2 d S
Cl1 Cl -0.10435(8) 0.32246(12) 0.17459(6) 0.0444(3) Uani 1 1 d .
Cl2 Cl 0.10760(9) 0.06314(12) 0.17684(6) 0.0484(3) Uani 1 1 d .
N1 N 0.4432(3) 0.1575(3) -0.05004(19) 0.0384(9) Uani 1 1 d .
H1 H 0.4796 0.1755 -0.0875 0.046 Uiso 1 1 calc R
C1 C 0.3437(3) 0.1155(4) -0.0619(2) 0.0356(11) Uani 1 1 d .
C2 C 0.2997(4) 0.1014(4) -0.1311(2) 0.0449(12) Uani 1 1 d .
H2 H 0.3395 0.1205 -0.1713 0.054 Uiso 1 1 calc R
C3 C 0.1989(4) 0.0598(4) -0.1402(3) 0.0512(13) Uani 1 1 d .
H3 H 0.1692 0.0495 -0.1872 0.061 Uiso 1 1 calc R
C4 C 0.1377(4) 0.0318(4) -0.0807(3) 0.0497(13) Uani 1 1 d .
H4 H 0.0674 0.0044 -0.0880 0.060 Uiso 1 1 calc R
C5 C 0.1798(3) 0.0443(4) -0.0137(3) 0.0409(11) Uani 1 1 d .
H5 H 0.1386 0.0251 0.0258 0.049 Uiso 1 1 calc R
C6 C 0.2840(3) 0.0855(4) -0.0014(2) 0.0353(11) Uani 1 1 d .
C7 C 0.3321(3) 0.0996(4) 0.0662(2) 0.0349(10) Uani 1 1 d .
H7 H 0.2937 0.0785 0.1069 0.042 Uiso 1 1 calc R
C8 C 0.4327(4) 0.1427(4) 0.0764(2) 0.0375(11) Uani 1 1 d .
C9 C 0.4840(4) 0.1596(4) 0.1452(3) 0.0501(13) Uani 1 1 d .
H9 H 0.4485 0.1380 0.1870 0.060 Uiso 1 1 calc R
C10 C 0.5830(4) 0.2062(5) 0.1513(3) 0.0528(13) Uani 1 1 d .
H10 H 0.6160 0.2175 0.1973 0.063 Uiso 1 1 calc R
C11 C 0.6368(4) 0.2377(5) 0.0901(3) 0.0494(13) Uani 1 1 d .
H11 H 0.7056 0.2714 0.0955 0.059 Uiso 1 1 calc R
C12 C 0.5935(4) 0.2214(4) 0.0236(3) 0.0443(12) Uani 1 1 d .
H12 H 0.6318 0.2418 -0.0172 0.053 Uiso 1 1 calc R
C13 C 0.4906(3) 0.1737(4) 0.0155(2) 0.0351(10) Uani 1 1 d .

loop_
_atom_site_aniso_label
_atom_site_aniso_U_11
_atom_site_aniso_U_22
_atom_site_aniso_U_33
_atom_site_aniso_U_23
_atom_site_aniso_U_13
_atom_site_aniso_U_12
Mn1 0.0374(6) 0.0398(6) 0.0251(5) 0.000 0.0046(4) 0.000
Cl1 0.0403(7) 0.0572(8) 0.0358(7) 0.0099(5) 0.0019(5) 0.0050(6)
Cl2 0.0506(7) 0.0562(8) 0.0393(7) -0.0080(6) 0.0130(6) 0.0061(6)
N1 0.043(2) 0.040(2) 0.033(2) 0.0027(16) 0.0112(18) -0.0036(18)
C1 0.042(3) 0.035(3) 0.031(3) 0.0018(18) 0.006(2) 0.001(2)
C2 0.059(3) 0.042(3) 0.034(3) 0.003(2) 0.004(2) -0.003(2)
C3 0.068(4) 0.044(3) 0.041(3) -0.001(2) -0.008(3) -0.002(3)
C4 0.050(3) 0.044(3) 0.055(3) 0.001(2) 0.000(3) -0.002(2)
C5 0.039(3) 0.041(3) 0.043(3) 0.003(2) 0.002(2) 0.002(2)
C6 0.041(3) 0.029(3) 0.037(3) -0.0028(19) 0.011(2) 0.003(2)
C7 0.042(3) 0.031(3) 0.033(3) 0.0006(18) 0.009(2) -0.001(2)
C8 0.053(3) 0.032(3) 0.028(3) -0.0007(18) 0.006(2) 0.002(2)
C9 0.068(4) 0.050(3) 0.033(3) -0.003(2) 0.007(3) -0.004(3)
C10 0.061(3) 0.056(3) 0.041(3) -0.007(2) -0.006(3) -0.002(3)
C11 0.045(3) 0.053(3) 0.049(3) -0.002(2) -0.005(3) -0.009(2)
C12 0.045(3) 0.043(3) 0.045(3) -0.003(2) 0.007(2) -0.009(2)
C13 0.047(3) 0.029(3) 0.030(3) 0.0002(19) 0.007(2) 0.002(2)

loop_
_atom_type_symbol
_atom_type_description
_atom_type_scat_dispersion_real
_atom_type_scat_dispersion_imag
_atom_type_scat_source
C C 0.0033 0.0016 'International Tables Vol C Tables 4.2.6.8 and 6.1.1.4'
H H 0.0000 0.0000 'International Tables Vol C Tables 4.2.6.8 and 6.1.1.4'
Cl Cl 0.1484 0.1585 'International Tables Vol C Tables 4.2.6.8 and 6.1.1.4'
Mn Mn 0.3368 0.7283 'International Tables Vol C Tables 4.2.6.8 and 6.1.1.4'
N N 0.0061 0.0033 'International Tables Vol C Tables 4.2.6.8 and 6.1.1.4'

loop_
_geom_angle_atom_site_label_1
_geom_angle_atom_site_label_2
_geom_angle_atom_site_label_3
_geom_angle
_geom_angle_site_symmetry_1
_geom_angle_site_symmetry_3
Cl2 Mn1 Cl2 116.50(7) . 2
Cl2 Mn1 Cl1 109.37(4) . 2
Cl2 Mn1 Cl1 107.42(4) 2 2
Cl2 Mn1 Cl1 107.42(4) . .
Cl2 Mn1 Cl1 109.37(4) 2 .
Cl1 Mn1 Cl1 106.32(7) 2 .
C13 N1 C1 124.6(4) . .
C13 N1 H1 117.7 . .
C1 N1 H1 117.7 . .
N1 C1 C2 121.6(4) . .
N1 C1 C6 118.2(4) . .
C2 C1 C6 120.2(4) . .
C3 C2 C1 119.4(4) . .
C3 C2 H2 120.3 . .
C1 C2 H2 120.3 . .
C2 C3 C4 121.2(5) . .
C2 C3 H3 119.4 . .
C4 C3 H3 119.4 . .
C5 C4 C3 119.8(5) . .
C5 C4 H4 120.1 . .
C3 C4 H4 120.1 . .
C4 C5 C6 121.1(4) . .
C4 C5 H5 119.4 . .
C6 C5 H5 119.4 . .
C7 C6 C5 123.9(4) . .
C7 C6 C1 117.8(4) . .
C5 C6 C1 118.3(4) . .
C8 C7 C6 122.5(4) . .
C8 C7 H7 118.8 . .
C6 C7 H7 118.8 . .
C7 C8 C13 118.9(4) . .
C7 C8 C9 123.9(4) . .
C13 C8 C9 117.3(4) . .
C10 C9 C8 120.6(5) . .
C10 C9 H9 119.7 . .
C8 C9 H9 119.7 . .
C9 C10 C11 120.4(5) . .
C9 C10 H10 119.8 . .
C11 C10 H10 119.8 . .
C12 C11 C10 121.8(5) . .
C12 C11 H11 119.1 . .
C10 C11 H11 119.1 . .
C11 C12 C13 119.1(4) . .
C11 C12 H12 120.4 . .
C13 C12 H12 120.4 . .
N1 C13 C12 121.3(4) . .
N1 C13 C8 117.9(4) . .
C12 C13 C8 120.7(4) . .

loop_
_geom_bond_atom_site_label_1
_geom_bond_atom_site_label_2
_geom_bond_distance
_geom_bond_site_symmetry_2
Mn1 Cl2 2.3386(12) .
Mn1 Cl2 2.3386(12) 2
Mn1 Cl1 2.3777(12) 2
Mn1 Cl1 2.3777(12) .
N1 C13 1.356(5) .
N1 C1 1.357(5) .
N1 H1 0.8800 .
C1 C2 1.398(6) .
C1 C6 1.429(6) .
C2 C3 1.365(6) .
C2 H2 0.9500 .
C3 C4 1.422(6) .
C3 H3 0.9500 .
C4 C5 1.350(6) .
C4 H4 0.9500 .
C5 C6 1.411(6) .
C5 H5 0.9500 .
C6 C7 1.392(6) .
C7 C8 1.371(6) .
C7 H7 0.9500 .
C8 C13 1.424(6) .
C8 C9 1.431(6) .
C9 C10 1.357(6) .
C9 H9 0.9500 .
C10 C11 1.402(6) .
C10 H10 0.9500 .
C11 C12 1.352(6) .
C11 H11 0.9500 .
C12 C13 1.410(6) .
C12 H12 0.9500 .

loop_
_geom_hbond_atom_site_label_D
_geom_hbond_atom_site_label_H
_geom_hbond_atom_site_label_A
_geom_hbond_distance_DH
_geom_hbond_distance_HA
_geom_hbond_distance_DA
_geom_hbond_angle_DHA
_geom_hbond_site_symmetry_A
N1 H1 Cl1 0.88 2.34 3.193(4) 164.5 7
C4 H4 Cl2 0.95 2.82 3.689(5) 152.2 5
C7 H7 Cl2 0.95 2.78 3.643(4) 151.4 .

loop_
_geom_torsion_atom_site_label_1
_geom_torsion_atom_site_label_2
_geom_torsion_atom_site_label_3
_geom_torsion_atom_site_label_4
_geom_torsion
C13 N1 C1 C2 179.8(4)
C13 N1 C1 C6 -0.2(6)
N1 C1 C2 C3 -179.4(4)
C6 C1 C2 C3 0.6(6)
C1 C2 C3 C4 0.6(7)
C2 C3 C4 C5 -1.0(7)
C3 C4 C5 C6 0.3(7)
C4 C5 C6 C7 -179.6(4)
C4 C5 C6 C1 0.9(6)
N1 C1 C6 C7 -0.8(6)
C2 C1 C6 C7 179.2(4)
N1 C1 C6 C5 178.7(4)
C2 C1 C6 C5 -1.3(6)
C5 C6 C7 C8 -178.4(4)
C1 C6 C7 C8 1.1(6)
C6 C7 C8 C13 -0.3(6)
C6 C7 C8 C9 179.3(4)
C7 C8 C9 C10 -178.2(5)
C13 C8 C9 C10 1.5(7)
C8 C9 C10 C11 -0.4(7)
C9 C10 C11 C12 -0.9(8)
C10 C11 C12 C13 1.2(7)
C1 N1 C13 C12 -178.2(4)
C1 N1 C13 C8 1.0(6)
C11 C12 C13 N1 179.0(4)
C11 C12 C13 C8 -0.1(7)
C7 C8 C13 N1 -0.7(6)
C9 C8 C13 N1 179.6(4)
C7 C8 C13 C12 178.5(4)
C9 C8 C13 C12 -1.2(6)
